data_7004312
loop_
_publ_author_name
'Kromer, Lukas'
'Spingler, Bernhard'
'Alberto, Roger'

_publ_section_title
;
 Substitution reactions with [ReBr2(CO)2(NCCH3)2]&#x2212;: a convenient
 route to complexes with the cis-[Re(CO)2]+ core
;
_journal_issue 42
_journal_name_full 'Dalton Transactions'
_journal_page_first 5800
_journal_page_last 5806
_journal_paper_doi 10.1039/b805410j
_journal_year 2008
_chemical_formula_sum 'C16 H14 Br N4 O2 Re'
_chemical_formula_weight 560.42
_chemical_name_systematic
;
?
;
_space_group_IT_number 14
_symmetry_cell_setting monoclinic
_symmetry_space_group_name_Hall '-P 2ybc'
_symmetry_space_group_name_H-M 'P 1 21/c 1'
_atom_sites_solution_hydrogens geom
_atom_sites_solution_primary direct
_atom_sites_solution_secondary difmap
_audit_creation_method SHELXL-97
_cell_angle_alpha 90.00
_cell_angle_beta 109.508(8)
_cell_angle_gamma 90.00
_cell_formula_units_Z 4
_cell_length_a 13.6113(8)
_cell_length_b 9.9206(5)
_cell_length_c 14.5778(11)
_cell_measurement_reflns_used 8000
_cell_measurement_temperature 183(2)
_cell_volume 1855.5(2)
_computing_cell_refinement 'IPDS (Stoe, 1999)'
_computing_data_collection 'IPDS (Stoe, 1999)'
_computing_data_reduction 'X-RED (Stoe, 1999)'
_computing_molecular_graphics 'ORTEP-3 (Farrugia, 1997)'
_computing_publication_material 'SHELXL-97 (Sheldrick, 1997)'
_computing_structure_refinement 'SHELXL-97 (Sheldrick, 1997)'
_computing_structure_solution 'SIR-97 (Altomare, 1999)'
_diffrn_ambient_temperature 183(2)
_diffrn_measured_fraction_theta_full 0.989
_diffrn_measured_fraction_theta_max 0.989
_diffrn_measurement_device_type 'Stoe IPDS'
_diffrn_measurement_method '/f oscillation scan'
_diffrn_radiation_monochromator graphite
_diffrn_radiation_source 'fine-focus sealed tube'
_diffrn_radiation_type MoK\a
_diffrn_radiation_wavelength 0.71073
_diffrn_reflns_av_R_equivalents 0.1399
_diffrn_reflns_av_sigmaI/netI 0.1044
_diffrn_reflns_limit_h_max 17
_diffrn_reflns_limit_h_min -18
_diffrn_reflns_limit_k_max 13
_diffrn_reflns_limit_k_min -13
_diffrn_reflns_limit_l_max 19
_diffrn_reflns_limit_l_min -19
_diffrn_reflns_number 19615
_diffrn_reflns_theta_full 29.13
_diffrn_reflns_theta_max 29.13
_diffrn_reflns_theta_min 2.86
_diffrn_standards_interval_count 'every image'
_diffrn_standards_interval_time 11
_diffrn_standards_number 50-200
_exptl_absorpt_coefficient_mu 8.717
_exptl_absorpt_correction_T_max 0.7412
_exptl_absorpt_correction_T_min 0.1136
_exptl_absorpt_correction_type numerical
_exptl_crystal_colour red
_exptl_crystal_density_diffrn 2.006
_exptl_crystal_density_method 'not measured'
_exptl_crystal_description needle
_exptl_crystal_F_000 1056
_exptl_crystal_size_max 0.48
_exptl_crystal_size_mid 0.07
_exptl_crystal_size_min 0.03
_refine_diff_density_max 2.795
_refine_diff_density_min -3.569
_refine_diff_density_rms 0.268
_refine_ls_extinction_method none
_refine_ls_goodness_of_fit_ref 0.887
_refine_ls_hydrogen_treatment constr
_refine_ls_matrix_type full
_refine_ls_number_parameters 219
_refine_ls_number_reflns 4936
_refine_ls_number_restraints 0
_refine_ls_restrained_S_all 0.887
_refine_ls_R_factor_all 0.0865
_refine_ls_R_factor_gt 0.0554
_refine_ls_shift/su_max 0.001
_refine_ls_shift/su_mean 0.000
_refine_ls_structure_factor_coef Fsqd
_refine_ls_weighting_details 'calc w=1/[\s^2^(Fo^2^)+(0.0707P)^2^+0.0000P] where P=(Fo^2^+2Fc^2^)/3'
_refine_ls_weighting_scheme calc
_refine_ls_wR_factor_gt 0.1259
_refine_ls_wR_factor_ref 0.1376
_reflns_number_gt 3142
_reflns_number_total 4936
_reflns_threshold_expression >2sigma(I)
_cod_data_source_file b805410j.txt
_cod_data_source_block lk220404
_cod_original_sg_symbol_H-M P21/c
_cod_database_code 7004312

loop_
_symmetry_equiv_pos_as_xyz
'x, y, z'
'-x, y+1/2, -z+1/2'
'-x, -y, -z'
'x, -y-1/2, z-1/2'

loop_
_atom_site_label
_atom_site_type_symbol
_atom_site_fract_x
_atom_site_fract_y
_atom_site_fract_z
_atom_site_U_iso_or_equiv
_atom_site_adp_type
_atom_site_occupancy
_atom_site_symmetry_multiplicity
_atom_site_calc_flag
_atom_site_refinement_flags
_atom_site_disorder_assembly
_atom_site_disorder_group
Re1 Re 0.13852(3) 0.15926(3) 0.86897(2) 0.03680(12) Uani 1 1 d . . .
C1 C 0.1003(8) -0.0043(10) 0.9197(7) 0.043(2) Uani 1 1 d . . .
C2 C 0.0493(9) 0.1140(9) 0.7432(7) 0.045(2) Uani 1 1 d . . .
C3 C 0.3384(9) -0.0001(9) 0.8589(7) 0.044(2) Uani 1 1 d . . .
C4 C 0.4297(10) -0.0832(10) 0.8674(9) 0.054(3) Uani 1 1 d . . .
H4A H 0.4900 -0.0249 0.8748 0.081 Uiso 1 1 calc R . .
H4B H 0.4161 -0.1384 0.8087 0.081 Uiso 1 1 calc R . .
H4C H 0.4443 -0.1420 0.9244 0.081 Uiso 1 1 calc R . .
C5 C -0.0434(8) 0.3253(9) 0.9134(6) 0.041(2) Uani 1 1 d . . .
C6 C -0.1324(9) 0.3953(11) 0.9285(8) 0.050(2) Uani 1 1 d . . .
H6A H -0.1623 0.4595 0.8754 0.075 Uiso 1 1 calc R . .
H6B H -0.1086 0.4436 0.9906 0.075 Uiso 1 1 calc R . .
H6C H -0.1856 0.3291 0.9294 0.075 Uiso 1 1 calc R . .
C7 C 0.2556(8) 0.4292(9) 0.9007(7) 0.042(2) Uani 1 1 d . . .
C8 C 0.2815(9) 0.5584(10) 0.8827(7) 0.049(2) Uani 1 1 d . . .
H8A H 0.3256 0.6113 0.9345 0.059 Uiso 1 1 calc R . .
C9 C 0.2440(11) 0.6118(11) 0.7898(8) 0.059(3) Uani 1 1 d . . .
H9A H 0.2632 0.7000 0.7770 0.070 Uiso 1 1 calc R . .
C10 C 0.1784(9) 0.5349(9) 0.7165(7) 0.046(2) Uani 1 1 d . . .
H10A H 0.1516 0.5693 0.6521 0.055 Uiso 1 1 calc R . .
C11 C 0.1514(8) 0.4057(10) 0.7375(6) 0.043(2) Uani 1 1 d . . .
H11A H 0.1058 0.3530 0.6866 0.052 Uiso 1 1 calc R . .
C12 C 0.2941(8) 0.3630(9) 0.9964(7) 0.042(2) Uani 1 1 d . . .
C13 C 0.3692(9) 0.4215(10) 1.0776(7) 0.051(3) Uani 1 1 d . . .
H13A H 0.3961 0.5088 1.0733 0.061 Uiso 1 1 calc R . .
C14 C 0.4035(9) 0.3499(11) 1.1639(7) 0.052(3) Uani 1 1 d . . .
H14A H 0.4542 0.3877 1.2197 0.063 Uiso 1 1 calc R . .
C15 C 0.3623(9) 0.2195(11) 1.1686(7) 0.051(2) Uani 1 1 d . . .
H15A H 0.3847 0.1687 1.2272 0.061 Uiso 1 1 calc R . .
C16 C 0.2901(9) 0.1692(10) 1.0873(7) 0.047(2) Uani 1 1 d . . .
H16A H 0.2647 0.0806 1.0899 0.057 Uiso 1 1 calc R . .
N1 N 0.2667(7) 0.0614(8) 0.8537(6) 0.0412(17) Uani 1 1 d . . .
N2 N 0.0217(7) 0.2685(7) 0.8983(5) 0.0381(16) Uani 1 1 d . . .
N3 N 0.1883(7) 0.3537(7) 0.8282(5) 0.0374(16) Uani 1 1 d . . .
N4 N 0.2519(7) 0.2388(8) 1.0017(5) 0.0417(17) Uani 1 1 d . . .
O1 O 0.0758(7) -0.0982(7) 0.9513(5) 0.0567(19) Uani 1 1 d . . .
O2 O -0.0058(7) 0.0897(7) 0.6633(5) 0.0557(19) Uani 1 1 d . . .
Br1 Br 0.38400(10) -0.20664(11) 1.10490(8) 0.0531(3) Uani 1 1 d . . .

loop_
_atom_site_aniso_label
_atom_site_aniso_U_11
_atom_site_aniso_U_22
_atom_site_aniso_U_33
_atom_site_aniso_U_23
_atom_site_aniso_U_13
_atom_site_aniso_U_12
Re1 0.0403(2) 0.02585(15) 0.04553(19) 0.00005(14) 0.01602(14) 0.00082(15)
C1 0.036(5) 0.043(5) 0.052(5) 0.003(4) 0.018(4) 0.004(4)
C2 0.056(7) 0.025(4) 0.062(6) -0.002(4) 0.028(5) -0.005(4)
C3 0.048(6) 0.032(4) 0.053(5) -0.001(4) 0.017(4) -0.006(4)
C4 0.053(7) 0.038(5) 0.080(7) 0.000(5) 0.034(6) 0.002(5)
C5 0.046(6) 0.033(4) 0.045(4) -0.002(3) 0.016(4) -0.006(4)
C6 0.048(7) 0.040(5) 0.064(6) -0.003(4) 0.021(5) 0.002(5)
C7 0.045(6) 0.026(4) 0.053(5) -0.004(3) 0.015(4) 0.002(4)
C8 0.059(7) 0.034(5) 0.052(5) 0.000(4) 0.016(5) -0.012(4)
C9 0.071(9) 0.033(4) 0.070(7) 0.006(5) 0.021(6) -0.005(5)
C10 0.051(6) 0.032(4) 0.056(5) 0.004(4) 0.020(4) 0.002(4)
C11 0.037(6) 0.046(5) 0.042(4) -0.001(4) 0.007(4) 0.008(4)
C12 0.042(6) 0.031(4) 0.050(5) -0.004(3) 0.012(4) 0.005(4)
C13 0.057(7) 0.033(4) 0.056(6) -0.002(4) 0.009(5) 0.003(4)
C14 0.054(7) 0.049(5) 0.045(5) -0.012(4) 0.003(4) 0.006(5)
C15 0.056(7) 0.052(6) 0.044(5) 0.007(4) 0.016(4) 0.014(5)
C16 0.058(7) 0.039(5) 0.050(5) 0.006(4) 0.024(5) 0.004(5)
N1 0.041(5) 0.033(4) 0.055(4) 0.001(3) 0.023(4) 0.006(3)
N2 0.043(5) 0.028(3) 0.048(4) -0.001(3) 0.020(3) -0.003(3)
N3 0.042(5) 0.024(3) 0.049(4) -0.001(3) 0.019(3) -0.004(3)
N4 0.043(5) 0.036(4) 0.046(4) 0.000(3) 0.014(3) 0.007(3)
O1 0.065(5) 0.036(3) 0.062(4) 0.012(3) 0.012(4) -0.009(4)
O2 0.067(6) 0.040(4) 0.053(4) -0.008(3) 0.010(4) -0.003(4)
Br1 0.0574(7) 0.0390(4) 0.0581(6) -0.0033(4) 0.0130(5) -0.0109(5)

loop_
_atom_type_symbol
_atom_type_description
_atom_type_scat_dispersion_real
_atom_type_scat_dispersion_imag
_atom_type_scat_source
C C 0.0033 0.0016 'International Tables Vol C Tables 4.2.6.8 and 6.1.1.4'
H H 0.0000 0.0000 'International Tables Vol C Tables 4.2.6.8 and 6.1.1.4'
N N 0.0061 0.0033 'International Tables Vol C Tables 4.2.6.8 and 6.1.1.4'
O O 0.0106 0.0060 'International Tables Vol C Tables 4.2.6.8 and 6.1.1.4'
Br Br -0.2901 2.4595 'International Tables Vol C Tables 4.2.6.8 and 6.1.1.4'
Re Re -1.0185 7.2310 'International Tables Vol C Tables 4.2.6.8 and 6.1.1.4'

loop_
_geom_angle_atom_site_label_1
_geom_angle_atom_site_label_2
_geom_angle_atom_site_label_3
_geom_angle
_geom_angle_site_symmetry_1
_geom_angle_site_symmetry_3
_geom_angle_publ_flag
C2 Re1 C1 90.2(4) . . ?
C2 Re1 N1 94.3(4) . . ?
C1 Re1 N1 89.5(4) . . ?
C2 Re1 N2 92.1(4) . . ?
C1 Re1 N2 92.1(3) . . ?
N1 Re1 N2 173.4(3) . . ?
C2 Re1 N4 170.0(3) . . ?
C1 Re1 N4 99.5(4) . . ?
N1 Re1 N4 83.9(3) . . ?
N2 Re1 N4 89.5(3) . . ?
C2 Re1 N3 95.9(3) . . ?
C1 Re1 N3 173.5(3) . . ?
N1 Re1 N3 92.0(3) . . ?
N2 Re1 N3 85.7(3) . . ?
N4 Re1 N3 74.4(3) . . ?
O1 C1 Re1 177.5(9) . . ?
O2 C2 Re1 177.8(8) . . ?
N1 C3 C4 177.9(10) . . ?
C3 C4 H4A 109.5 . . ?
C3 C4 H4B 109.5 . . ?
H4A C4 H4B 109.5 . . ?
C3 C4 H4C 109.5 . . ?
H4A C4 H4C 109.5 . . ?
H4B C4 H4C 109.5 . . ?
N2 C5 C6 176.8(10) . . ?
C5 C6 H6A 109.5 . . ?
C5 C6 H6B 109.5 . . ?
H6A C6 H6B 109.5 . . ?
C5 C6 H6C 109.5 . . ?
H6A C6 H6C 109.5 . . ?
H6B C6 H6C 109.5 . . ?
N3 C7 C8 120.7(9) . . ?
N3 C7 C12 115.1(8) . . ?
C8 C7 C12 124.3(9) . . ?
C7 C8 C9 120.5(9) . . ?
C7 C8 H8A 119.7 . . ?
C9 C8 H8A 119.7 . . ?
C10 C9 C8 118.8(9) . . ?
C10 C9 H9A 120.6 . . ?
C8 C9 H9A 120.6 . . ?
C9 C10 C11 119.4(9) . . ?
C9 C10 H10A 120.3 . . ?
C11 C10 H10A 120.3 . . ?
N3 C11 C10 121.8(9) . . ?
N3 C11 H11A 119.1 . . ?
C10 C11 H11A 119.1 . . ?
N4 C12 C13 121.6(8) . . ?
N4 C12 C7 115.5(8) . . ?
C13 C12 C7 122.9(9) . . ?
C14 C13 C12 118.9(10) . . ?
C14 C13 H13A 120.6 . . ?
C12 C13 H13A 120.6 . . ?
C13 C14 C15 119.5(9) . . ?
C13 C14 H14A 120.2 . . ?
C15 C14 H14A 120.2 . . ?
C16 C15 C14 118.4(9) . . ?
C16 C15 H15A 120.8 . . ?
C14 C15 H15A 120.8 . . ?
C15 C16 N4 123.7(10) . . ?
C15 C16 H16A 118.1 . . ?
N4 C16 H16A 118.1 . . ?
C3 N1 Re1 169.6(8) . . ?
C5 N2 Re1 178.3(8) . . ?
C11 N3 C7 118.8(8) . . ?
C11 N3 Re1 123.7(6) . . ?
C7 N3 Re1 117.4(6) . . ?
C16 N4 C12 117.8(8) . . ?
C16 N4 Re1 124.6(7) . . ?
C12 N4 Re1 117.4(6) . . ?

loop_
_geom_bond_atom_site_label_1
_geom_bond_atom_site_label_2
_geom_bond_distance
_geom_bond_site_symmetry_2
_geom_bond_publ_flag
Re1 C2 1.885(11) . ?
Re1 C1 1.925(10) . ?
Re1 N1 2.073(8) . ?
Re1 N2 2.083(8) . ?
Re1 N4 2.180(8) . ?
Re1 N3 2.192(7) . ?
C1 O1 1.138(12) . ?
C2 O2 1.181(12) . ?
C3 N1 1.132(13) . ?
C3 C4 1.462(15) . ?
C4 H4A 0.9800 . ?
C4 H4B 0.9800 . ?
C4 H4C 0.9800 . ?
C5 N2 1.132(12) . ?
C5 C6 1.475(15) . ?
C6 H6A 0.9800 . ?
C6 H6B 0.9800 . ?
C6 H6C 0.9800 . ?
C7 N3 1.368(12) . ?
C7 C8 1.378(13) . ?
C7 C12 1.471(13) . ?
C8 C9 1.383(15) . ?
C8 H8A 0.9500 . ?
C9 C10 1.372(16) . ?
C9 H9A 0.9500 . ?
C10 C11 1.395(14) . ?
C10 H10A 0.9500 . ?
C11 N3 1.350(11) . ?
C11 H11A 0.9500 . ?
C12 N4 1.373(12) . ?
C12 C13 1.405(14) . ?
C13 C14 1.383(14) . ?
C13 H13A 0.9500 . ?
C14 C15 1.421(16) . ?
C14 H14A 0.9500 . ?
C15 C16 1.357(16) . ?
C15 H15A 0.9500 . ?
C16 N4 1.367(12) . ?
C16 H16A 0.9500 . ?

loop_
_geom_torsion_atom_site_label_1
_geom_torsion_atom_site_label_2
_geom_torsion_atom_site_label_3
_geom_torsion_atom_site_label_4
_geom_torsion
_geom_torsion_site_symmetry_1
_geom_torsion_site_symmetry_2
_geom_torsion_site_symmetry_3
_geom_torsion_site_symmetry_4
_geom_torsion_publ_flag
C2 Re1 C1 O1 -108(22) . . . . ?
N1 Re1 C1 O1 157(22) . . . . ?
N2 Re1 C1 O1 -16(22) . . . . ?
N4 Re1 C1 O1 74(22) . . . . ?
N3 Re1 C1 O1 54(24) . . . . ?
C1 Re1 C2 O2 175(100) . . . . ?
N1 Re1 C2 O2 -95(25) . . . . ?
N2 Re1 C2 O2 83(25) . . . . ?
N4 Re1 C2 O2 -16(27) . . . . ?
N3 Re1 C2 O2 -3(25) . . . . ?
N3 C7 C8 C9 -3.2(17) . . . . ?
C12 C7 C8 C9 178.3(11) . . . . ?
C7 C8 C9 C10 1.6(18) . . . . ?
C8 C9 C10 C11 0.0(18) . . . . ?
C9 C10 C11 N3 -0.2(16) . . . . ?
N3 C7 C12 N4 -4.3(12) . . . . ?
C8 C7 C12 N4 174.2(10) . . . . ?
N3 C7 C12 C13 175.4(10) . . . . ?
C8 C7 C12 C13 -6.0(16) . . . . ?
N4 C12 C13 C14 2.0(16) . . . . ?
C7 C12 C13 C14 -177.8(10) . . . . ?
C12 C13 C14 C15 0.1(16) . . . . ?
C13 C14 C15 C16 0.1(16) . . . . ?
C14 C15 C16 N4 -2.4(16) . . . . ?
C4 C3 N1 Re1 35(36) . . . . ?
C2 Re1 N1 C3 -133(5) . . . . ?
C1 Re1 N1 C3 -43(5) . . . . ?
N2 Re1 N1 C3 62(6) . . . . ?
N4 Re1 N1 C3 57(5) . . . . ?
N3 Re1 N1 C3 131(5) . . . . ?
C6 C5 N2 Re1 -29(40) . . . . ?
C2 Re1 N2 C5 47(26) . . . . ?
C1 Re1 N2 C5 -43(26) . . . . ?
N1 Re1 N2 C5 -147(25) . . . . ?
N4 Re1 N2 C5 -143(26) . . . . ?
N3 Re1 N2 C5 143(26) . . . . ?
C10 C11 N3 C7 -1.3(14) . . . . ?
C10 C11 N3 Re1 174.4(7) . . . . ?
C8 C7 N3 C11 3.0(14) . . . . ?
C12 C7 N3 C11 -178.4(8) . . . . ?
C8 C7 N3 Re1 -172.9(8) . . . . ?
C12 C7 N3 Re1 5.7(11) . . . . ?
C2 Re1 N3 C11 2.8(8) . . . . ?
C1 Re1 N3 C11 -159(3) . . . . ?
N1 Re1 N3 C11 97.3(7) . . . . ?
N2 Re1 N3 C11 -88.9(7) . . . . ?
N4 Re1 N3 C11 -179.6(8) . . . . ?
C2 Re1 N3 C7 178.5(7) . . . . ?
C1 Re1 N3 C7 17(3) . . . . ?
N1 Re1 N3 C7 -86.9(7) . . . . ?
N2 Re1 N3 C7 86.9(7) . . . . ?
N4 Re1 N3 C7 -3.9(7) . . . . ?
C15 C16 N4 C12 4.3(15) . . . . ?
C15 C16 N4 Re1 178.6(8) . . . . ?
C13 C12 N4 C16 -4.1(14) . . . . ?
C7 C12 N4 C16 175.7(8) . . . . ?
C13 C12 N4 Re1 -178.8(8) . . . . ?
C7 C12 N4 Re1 1.0(11) . . . . ?
C2 Re1 N4 C16 -159(2) . . . . ?
C1 Re1 N4 C16 9.4(8) . . . . ?
N1 Re1 N4 C16 -79.0(8) . . . . ?
N2 Re1 N4 C16 101.5(8) . . . . ?
N3 Re1 N4 C16 -172.9(8) . . . . ?
C2 Re1 N4 C12 15(2) . . . . ?
C1 Re1 N4 C12 -176.3(7) . . . . ?
N1 Re1 N4 C12 95.3(7) . . . . ?
N2 Re1 N4 C12 -84.2(7) . . . . ?
N3 Re1 N4 C12 1.4(6) . . . . ?
